data_7115457
loop_
_publ_author_name
'Michal J. Bialek'
'Lechoslaw Latos-Grazynski'

_publ_section_title
;
 Merging of inner and outer ruthenium organometallic coordination motifs
 within an azuliporphyrin framework
;
_journal_name_full Chem.Commun.
_journal_page_first 9270
_journal_paper_doi 10.1039/C4cc04271A
_journal_volume 50
_journal_year 2014
_chemical_formula_sum 'C53 H34 N4 O Ru'
_chemical_formula_weight 843.91
_chemical_name_systematic
;
 ?
;
_space_group_IT_number 2
_symmetry_cell_setting triclinic
_symmetry_space_group_name_Hall '-P 1'
_symmetry_space_group_name_H-M 'P -1'
_atom_sites_solution_hydrogens geom
_atom_sites_solution_primary direct
_atom_sites_solution_secondary difmap
_audit_creation_method SHELXL-97
_cell_angle_alpha 77.68(5)
_cell_angle_beta 70.21(5)
_cell_angle_gamma 87.94(5)
_cell_formula_units_Z 2
_cell_length_a 10.203(5)
_cell_length_b 13.884(6)
_cell_length_c 14.858(6)
_cell_measurement_reflns_used 1092
_cell_measurement_temperature 100(2)
_cell_measurement_theta_max 69
_cell_measurement_theta_min 3
_cell_volume 1933.3(17)
_computing_structure_refinement 'SHELXL-97 (Sheldrick, 1997)'
_computing_structure_solution 'SHELXS-97 (Sheldrick, 1990)'
_diffrn_ambient_temperature 100(2)
_diffrn_detector_area_resol_mean 8.1956
_diffrn_measured_fraction_theta_full 0.976
_diffrn_measured_fraction_theta_max 0.976
_diffrn_measurement_device_type 'Goniometer Xcalibur, detector: Onyx'
_diffrn_measurement_method '\w scans'
_diffrn_radiation_monochromator graphite
_diffrn_radiation_source 'Enhance (Cu) X-ray Source'
_diffrn_radiation_type CuK\a
_diffrn_radiation_wavelength 1.54180
_diffrn_reflns_av_R_equivalents 0.1753
_diffrn_reflns_av_sigmaI/netI 0.3163
_diffrn_reflns_limit_h_max 10
_diffrn_reflns_limit_h_min -12
_diffrn_reflns_limit_k_max 15
_diffrn_reflns_limit_k_min -16
_diffrn_reflns_limit_l_max 17
_diffrn_reflns_limit_l_min -17
_diffrn_reflns_number 15999
_diffrn_reflns_theta_full 68.00
_diffrn_reflns_theta_max 68.10
_diffrn_reflns_theta_min 3.24
_exptl_absorpt_coefficient_mu 3.650
_exptl_absorpt_correction_T_max 0.908
_exptl_absorpt_correction_T_min 0.700
_exptl_absorpt_correction_type analytical
_exptl_absorpt_process_details
;
CrysAlisPro, Agilent Technologies,
Version 1.171.36.28 (release 01-02-2013 CrysAlis171 .NET)
(compiled Feb  1 2013,16:14:44)
Analytical numeric absorption correction using a multifaceted crystal
            model based on expressions derived by R.C. Clark & J.S. Reid.
(Clark, R. C. & Reid, J. S. (1995). Acta Cryst. A51, 887-897)
;
_exptl_crystal_colour 'dark brown'
_exptl_crystal_density_diffrn 1.450
_exptl_crystal_density_method 'not measured'
_exptl_crystal_description Plate
_exptl_crystal_F_000 864
_exptl_crystal_size_max 0.16
_exptl_crystal_size_mid 0.08
_exptl_crystal_size_min 0.03
_refine_diff_density_max 1.04
_refine_diff_density_min -1.20
_refine_diff_density_rms 0.11
_refine_ls_extinction_method none
_refine_ls_goodness_of_fit_ref 0.873
_refine_ls_hydrogen_treatment constr
_refine_ls_matrix_type full
_refine_ls_number_parameters 533
_refine_ls_number_reflns 6879
_refine_ls_number_restraints 0
_refine_ls_restrained_S_all 0.873
_refine_ls_R_factor_all 0.1863
_refine_ls_R_factor_gt 0.0855
_refine_ls_shift/su_max 0.003
_refine_ls_shift/su_mean 0.000
_refine_ls_structure_factor_coef Fsqd
_refine_ls_weighting_details 'calc w=1/[\s^2^(Fo^2^)] where P=(Fo^2^+2Fc^2^)/3'
_refine_ls_weighting_scheme calc
_refine_ls_wR_factor_gt 0.0843
_refine_ls_wR_factor_ref 0.0982
_reflns_number_gt 2348
_reflns_number_total 6879
_reflns_threshold_expression >2sigma(I)
_cod_data_source_file c4cc04271a2.cif
_cod_data_source_block 2-2
_cod_original_cell_volume 1933.3(15)
_cod_original_sg_symbol_H-M P-1
_cod_database_code 7115457

loop_
_symmetry_equiv_pos_as_xyz
'x, y, z'
'-x, -y, -z'

loop_
_atom_site_label
_atom_site_type_symbol
_atom_site_fract_x
_atom_site_fract_y
_atom_site_fract_z
_atom_site_U_iso_or_equiv
_atom_site_adp_type
_atom_site_occupancy
_atom_site_symmetry_multiplicity
_atom_site_calc_flag
_atom_site_refinement_flags
Ru1 Ru 0.48790(12) 0.79919(8) 0.24111(10) 0.0452(3) Uani 1 1 d .
N22 N 0.4809(10) 0.9352(6) 0.2830(9) 0.057(4) Uani 1 1 d .
N23 N 0.6187(9) 0.8606(7) 0.1050(7) 0.043(3) Uani 1 1 d .
N24 N 0.5064(8) 0.6596(6) 0.2007(7) 0.044(3) Uani 1 1 d .
C1 C 0.3448(11) 0.6295(7) 0.4197(9) 0.041(3) Uani 1 1 d .
C2 C 0.3026(12) 0.6122(7) 0.5243(9) 0.046(3) Uani 1 1 d .
C2A C 0.2927(12) 0.5223(7) 0.5900(8) 0.043(3) Uani 1 1 d .
H2A H 0.3006 0.4665 0.5612 0.052 Uiso 1 1 calc R
C2B C 0.2737(12) 0.4984(8) 0.6884(10) 0.060(4) Uani 1 1 d .
H2B H 0.2772 0.4301 0.7147 0.072 Uiso 1 1 calc R
C2C C 0.2498(11) 0.5595(7) 0.7563(9) 0.054(4) Uani 1 1 d .
H2C H 0.2318 0.5292 0.8232 0.065 Uiso 1 1 calc R
C3 C 0.2861(12) 0.7103(8) 0.5491(9) 0.049(4) Uani 1 1 d .
C3A C 0.2625(12) 0.7288(9) 0.6411(10) 0.061(4) Uani 1 1 d .
H3A H 0.2523 0.7964 0.6443 0.074 Uiso 1 1 calc R
C3B C 0.2513(11) 0.6652(8) 0.7297(9) 0.052(3) Uani 1 1 d .
H3B H 0.2432 0.6973 0.7817 0.063 Uiso 1 1 calc R
C4 C 0.3254(12) 0.7840(7) 0.4579(9) 0.042(3) Uani 1 1 d .
C5 C 0.3189(11) 0.8841(8) 0.4542(9) 0.043(3) Uani 1 1 d .
C5A C 0.2244(12) 0.9259(8) 0.5366(9) 0.044(3) Uani 1 1 d .
C5B C 0.0830(10) 0.9107(7) 0.5699(10) 0.054(4) Uani 1 1 d .
H5B H 0.0446 0.8723 0.5384 0.064 Uiso 1 1 calc R
C5C C -0.0052(11) 0.9463(8) 0.6437(9) 0.054(4) Uani 1 1 d .
H5C H -0.1026 0.9327 0.6634 0.065 Uiso 1 1 calc R
C5D C 0.0464(12) 1.0037(8) 0.6921(10) 0.057(4) Uani 1 1 d .
H5D H -0.0154 1.0305 0.7438 0.069 Uiso 1 1 calc R
C5E C 0.1834(12) 1.0202(7) 0.6645(9) 0.053(4) Uani 1 1 d .
H5E H 0.2195 1.0563 0.6991 0.064 Uiso 1 1 calc R
C5F C 0.2720(11) 0.9865(7) 0.5883(8) 0.048(3) Uani 1 1 d .
H5F H 0.3687 1.0031 0.5679 0.057 Uiso 1 1 calc R
C6 C 0.3887(12) 0.9563(8) 0.3680(9) 0.042(3) Uani 1 1 d .
C7 C 0.3938(12) 1.0641(7) 0.3550(9) 0.049(4) Uani 1 1 d .
H7 H 0.3406 1.1003 0.4017 0.059 Uiso 1 1 calc R
C8 C 0.4843(12) 1.1027(8) 0.2679(9) 0.045(3) Uani 1 1 d .
H8 H 0.5096 1.1708 0.2431 0.054 Uiso 1 1 calc R
C9 C 0.5404(11) 1.0225(7) 0.2147(9) 0.040(3) Uani 1 1 d .
C10 C 0.6409(11) 1.0315(8) 0.1219(8) 0.033(3) Uani 1 1 d .
C10A C 0.7099(11) 1.1325(8) 0.0748(9) 0.036(3) Uani 1 1 d .
C10B C 0.8488(13) 1.1475(8) 0.0869(9) 0.064(4) Uani 1 1 d .
H10B H 0.8907 1.0967 0.1206 0.076 Uiso 1 1 calc R
C10C C 0.9083(13) 1.2386(7) 0.0461(9) 0.058(4) Uani 1 1 d .
H10C H 0.9935 1.2522 0.0546 0.069 Uiso 1 1 calc R
C10D C 0.8554(13) 1.3132(8) -0.0066(10) 0.066(5) Uani 1 1 d .
H10D H 0.9062 1.3745 -0.0356 0.079 Uiso 1 1 calc R
C10E C 0.7248(13) 1.2996(8) -0.0184(11) 0.068(5) Uani 1 1 d .
H10E H 0.6846 1.3509 -0.0527 0.081 Uiso 1 1 calc R
C10F C 0.6590(12) 1.2053(7) 0.0241(9) 0.053(4) Uani 1 1 d .
H10F H 0.5731 1.1931 0.0158 0.064 Uiso 1 1 calc R
C11 C 0.6766(12) 0.9585(7) 0.0669(9) 0.039(3) Uani 1 1 d .
C12 C 0.7784(12) 0.9711(8) -0.0298(9) 0.059(4) Uani 1 1 d .
H12 H 0.8299 1.0302 -0.0682 0.071 Uiso 1 1 calc R
C13 C 0.7867(12) 0.8840(7) -0.0551(8) 0.049(4) Uani 1 1 d .
H13 H 0.8463 0.8683 -0.1144 0.059 Uiso 1 1 calc R
C14 C 0.6837(11) 0.8164(7) 0.0282(9) 0.037(3) Uani 1 1 d .
C15 C 0.6630(11) 0.7142(8) 0.0245(9) 0.040(3) Uani 1 1 d .
C15A C 0.7344(11) 0.6766(8) -0.0592(9) 0.037(3) Uani 1 1 d .
C15B C 0.7241(10) 0.7236(8) -0.1510(9) 0.048(4) Uani 1 1 d .
H15B H 0.6615 0.7754 -0.1547 0.058 Uiso 1 1 calc R
C15C C 0.8053(12) 0.6941(8) -0.2351(9) 0.056(4) Uani 1 1 d .
H15C H 0.7967 0.7263 -0.2960 0.067 Uiso 1 1 calc R
C15D C 0.8993(11) 0.6188(9) -0.2339(10) 0.060(4) Uani 1 1 d .
H15D H 0.9572 0.6009 -0.2925 0.072 Uiso 1 1 calc R
C15E C 0.9043(11) 0.5719(8) -0.1441(9) 0.049(4) Uani 1 1 d .
H15E H 0.9624 0.5174 -0.1392 0.059 Uiso 1 1 calc R
C15F C 0.8271(10) 0.6028(7) -0.0628(9) 0.048(3) Uani 1 1 d .
H15F H 0.8382 0.5705 -0.0028 0.058 Uiso 1 1 calc R
C16 C 0.5725(10) 0.6470(7) 0.1095(8) 0.031(3) Uani 1 1 d .
C17 C 0.5394(11) 0.5472(7) 0.1110(9) 0.045(3) Uani 1 1 d .
H17 H 0.5734 0.5153 0.0575 0.055 Uiso 1 1 calc R
C18 C 0.4552(11) 0.5075(7) 0.1980(9) 0.041(3) Uani 1 1 d .
H18 H 0.4154 0.4424 0.2167 0.049 Uiso 1 1 calc R
C19 C 0.4302(11) 0.5765(7) 0.2629(8) 0.038(3) Uani 1 1 d .
C20 C 0.3646(11) 0.5581(8) 0.3597(9) 0.043(4) Uani 1 1 d .
C20A C 0.2974(12) 0.4567(8) 0.4069(9) 0.045(4) Uani 1 1 d .
C20B C 0.1487(10) 0.4446(7) 0.4410(8) 0.044(3) Uani 1 1 d .
H20B H 0.0928 0.4992 0.4306 0.053 Uiso 1 1 calc R
C20C C 0.0871(12) 0.3510(7) 0.4899(9) 0.054(4) Uani 1 1 d .
H20C H -0.0116 0.3425 0.5144 0.065 Uiso 1 1 calc R
C20D C 0.1677(11) 0.2711(8) 0.5031(9) 0.051(4) Uani 1 1 d .
H20D H 0.1253 0.2074 0.5346 0.061 Uiso 1 1 calc R
C20E C 0.3120(13) 0.2847(7) 0.4698(9) 0.053(4) Uani 1 1 d .
H20E H 0.3671 0.2298 0.4806 0.064 Uiso 1 1 calc R
C20F C 0.3786(13) 0.3773(8) 0.4206(10) 0.053(4) Uani 1 1 d .
H20F H 0.4774 0.3850 0.3974 0.064 Uiso 1 1 calc R
C21 C 0.3820(10) 0.7377(8) 0.3785(9) 0.040(3) Uani 1 1 d .
O22 O 0.2160(9) 0.8369(6) 0.2172(8) 0.075(3) Uani 1 1 d .
C22 C 0.3255(10) 0.8241(7) 0.2188(9) 0.035(3) Uani 1 1 d .
N25 N 0.6832(10) 0.7698(6) 0.2660(8) 0.050(3) Uani 1 1 d .
C23 C 0.7944(14) 0.7532(8) 0.2595(11) 0.052(4) Uani 1 1 d .
C24 C 0.9432(12) 0.7270(9) 0.2490(11) 0.086(5) Uani 1 1 d .
H24A H 1.0071 0.7776 0.1982 0.129 Uiso 1 1 calc R
H24B H 0.9612 0.6629 0.2306 0.129 Uiso 1 1 calc R
H24C H 0.9579 0.7237 0.3114 0.129 Uiso 1 1 calc R

loop_
_atom_site_aniso_label
_atom_site_aniso_U_11
_atom_site_aniso_U_22
_atom_site_aniso_U_33
_atom_site_aniso_U_23
_atom_site_aniso_U_13
_atom_site_aniso_U_12
Ru1 0.0427(5) 0.0354(5) 0.0539(7) -0.0150(5) -0.0074(5) -0.0095(4)
N22 0.049(7) 0.023(5) 0.118(12) -0.017(6) -0.053(8) 0.010(5)
N23 0.023(5) 0.060(6) 0.050(7) -0.035(6) -0.002(5) 0.000(4)
N24 0.025(5) 0.033(5) 0.067(8) -0.018(5) -0.002(5) -0.016(4)
C1 0.041(7) 0.033(6) 0.044(8) -0.022(6) 0.000(6) -0.007(5)
C2 0.065(8) 0.023(6) 0.051(8) -0.008(6) -0.019(7) -0.010(5)
C2A 0.063(8) 0.034(6) 0.037(7) -0.003(6) -0.025(7) -0.009(5)
C2B 0.055(8) 0.038(7) 0.080(11) -0.003(7) -0.019(8) -0.014(6)
C2C 0.046(7) 0.043(7) 0.067(10) -0.018(7) -0.007(7) -0.007(5)
C3 0.049(7) 0.033(6) 0.047(8) -0.026(6) 0.019(6) -0.001(5)
C3A 0.063(9) 0.046(7) 0.060(10) -0.018(7) 0.003(8) -0.003(6)
C3B 0.052(8) 0.055(8) 0.044(8) -0.011(7) -0.007(7) 0.001(6)
C4 0.060(8) 0.023(6) 0.045(8) -0.007(6) -0.022(7) 0.005(5)
C5 0.035(7) 0.037(6) 0.058(9) -0.009(6) -0.016(7) -0.004(5)
C5A 0.046(7) 0.036(6) 0.052(9) -0.014(6) -0.016(7) 0.009(5)
C5B 0.029(6) 0.041(6) 0.084(11) -0.022(7) -0.006(7) -0.003(5)
C5C 0.030(6) 0.068(8) 0.060(9) -0.023(7) -0.005(6) -0.002(6)
C5D 0.049(8) 0.052(8) 0.066(10) -0.024(7) -0.006(7) -0.005(6)
C5E 0.063(8) 0.043(6) 0.052(9) -0.026(6) -0.007(7) 0.001(6)
C5F 0.051(8) 0.042(7) 0.046(8) 0.000(6) -0.017(7) -0.009(5)
C6 0.040(7) 0.034(6) 0.039(8) -0.001(6) -0.003(6) 0.005(5)
C7 0.065(8) 0.034(6) 0.049(9) -0.013(6) -0.018(7) -0.005(6)
C8 0.057(8) 0.042(6) 0.035(7) -0.019(6) -0.006(6) -0.004(6)
C9 0.030(6) 0.029(6) 0.055(9) -0.004(6) -0.013(6) 0.006(5)
C10 0.032(6) 0.033(6) 0.029(7) -0.003(5) -0.006(5) -0.010(5)
C10A 0.023(6) 0.036(6) 0.041(8) -0.014(6) 0.004(5) -0.006(5)
C10B 0.083(10) 0.034(7) 0.060(10) -0.001(6) -0.011(8) -0.013(6)
C10C 0.086(10) 0.028(6) 0.068(10) 0.007(6) -0.047(9) -0.018(6)
C10D 0.068(9) 0.040(7) 0.080(11) -0.020(7) -0.006(8) -0.023(7)
C10E 0.066(9) 0.033(7) 0.089(13) 0.004(7) -0.017(9) 0.018(6)
C10F 0.054(8) 0.033(6) 0.065(10) 0.026(6) -0.030(7) -0.024(6)
C11 0.046(7) 0.023(5) 0.040(8) -0.004(5) -0.003(6) -0.006(5)
C12 0.056(8) 0.045(7) 0.067(10) -0.026(7) 0.002(7) -0.011(6)
C13 0.069(9) 0.034(6) 0.031(7) -0.004(5) 0.000(7) -0.007(6)
C14 0.028(6) 0.028(6) 0.048(8) 0.002(6) -0.009(6) -0.004(5)
C15 0.030(6) 0.040(7) 0.045(8) -0.017(6) -0.001(6) -0.001(5)
C15A 0.028(6) 0.038(7) 0.043(8) -0.011(6) -0.005(6) -0.020(5)
C15B 0.025(6) 0.049(7) 0.061(9) -0.025(7) 0.006(6) -0.020(5)
C15C 0.059(8) 0.067(8) 0.039(8) -0.015(7) -0.007(7) -0.036(7)
C15D 0.039(7) 0.062(8) 0.069(11) -0.039(8) 0.012(7) -0.023(6)
C15E 0.046(7) 0.041(7) 0.047(8) -0.006(7) 0.001(7) -0.021(6)
C15F 0.042(7) 0.031(6) 0.066(9) -0.016(6) -0.008(7) -0.002(5)
C16 0.029(6) 0.025(5) 0.031(7) -0.007(5) 0.002(5) -0.010(4)
C17 0.047(7) 0.034(6) 0.046(8) -0.018(6) 0.003(6) -0.009(5)
C18 0.043(7) 0.029(6) 0.054(8) -0.028(6) -0.009(6) -0.003(5)
C19 0.037(6) 0.032(6) 0.037(7) -0.018(6) 0.006(6) -0.018(5)
C20 0.035(7) 0.045(7) 0.048(9) -0.030(7) 0.000(6) 0.002(5)
C20A 0.061(8) 0.034(6) 0.035(8) -0.014(6) -0.004(6) -0.012(6)
C20B 0.028(6) 0.035(6) 0.058(9) -0.018(6) 0.005(6) -0.010(5)
C20C 0.052(8) 0.041(7) 0.060(9) -0.006(6) -0.008(7) -0.019(6)
C20D 0.055(8) 0.040(7) 0.049(9) -0.014(6) -0.001(7) -0.023(6)
C20E 0.084(10) 0.019(6) 0.061(10) -0.008(6) -0.031(8) 0.002(6)
C20F 0.053(8) 0.033(7) 0.074(11) -0.022(7) -0.016(8) -0.007(6)
C21 0.020(6) 0.057(7) 0.047(8) -0.031(7) -0.005(6) 0.004(5)
O22 0.050(6) 0.065(6) 0.108(9) -0.021(6) -0.021(6) -0.018(5)
C22 0.019(5) 0.028(5) 0.060(8) -0.015(5) -0.012(6) -0.007(4)
N25 0.069(8) 0.029(5) 0.068(8) -0.019(5) -0.038(7) 0.007(5)
C23 0.066(9) 0.030(6) 0.077(11) -0.009(6) -0.049(9) 0.003(6)
C24 0.061(10) 0.104(12) 0.100(14) -0.061(11) -0.013(10) 0.007(9)

loop_
_atom_type_symbol
_atom_type_description
_atom_type_scat_dispersion_real
_atom_type_scat_dispersion_imag
_atom_type_scat_source
C C 0.0181 0.0091 'International Tables Vol C Tables 4.2.6.8 and 6.1.1.4'
H H 0.0000 0.0000 'International Tables Vol C Tables 4.2.6.8 and 6.1.1.4'
N N 0.0311 0.0180 'International Tables Vol C Tables 4.2.6.8 and 6.1.1.4'
O O 0.0492 0.0322 'International Tables Vol C Tables 4.2.6.8 and 6.1.1.4'
Ru Ru 0.0552 3.2960 'International Tables Vol C Tables 4.2.6.8 and 6.1.1.4'

loop_
_geom_angle_atom_site_label_1
_geom_angle_atom_site_label_2
_geom_angle_atom_site_label_3
_geom_angle
C22 Ru1 C21 89.3(5)
C22 Ru1 N23 97.9(5)
C21 Ru1 N23 172.7(5)
C22 Ru1 N22 89.7(4)
C21 Ru1 N22 88.7(4)
N23 Ru1 N22 90.3(4)
C22 Ru1 N24 93.8(4)
C21 Ru1 N24 91.2(4)
N23 Ru1 N24 89.3(3)
N22 Ru1 N24 176.5(4)
C22 Ru1 N25 179.4(5)
C21 Ru1 N25 91.3(5)
N23 Ru1 N25 81.5(4)
N22 Ru1 N25 90.5(3)
N24 Ru1 N25 86.0(3)
C6 N22 C9 110.8(9)
C6 N22 Ru1 124.9(8)
C9 N22 Ru1 121.8(9)
C14 N23 C11 101.5(9)
C14 N23 Ru1 129.0(8)
C11 N23 Ru1 129.3(7)
C16 N24 C19 113.3(8)
C16 N24 Ru1 123.8(7)
C19 N24 Ru1 122.0(7)
C2 C1 C20 128.1(11)
C2 C1 C21 108.5(8)
C20 C1 C21 123.2(11)
C2A C2 C1 127.7(10)
C2A C2 C3 125.8(12)
C1 C2 C3 106.2(10)
C2B C2A C2 132.6(10)
C2B C2A H2A 113.7
C2 C2A H2A 113.7
C2A C2B C2C 130.1(12)
C2A C2B H2B 115.0
C2C C2B H2B 115.0
C2B C2C C3B 123.4(12)
C2B C2C H2C 118.3
C3B C2C H2C 118.3
C3A C3 C4 125.6(10)
C3A C3 C2 125.7(13)
C4 C3 C2 107.7(10)
C3 C3A C3B 130.9(12)
C3 C3A H3A 114.5
C3B C3A H3A 114.5
C3A C3B C2C 131.2(12)
C3A C3B H3B 114.4
C2C C3B H3B 114.4
C5 C4 C21 126.9(12)
C5 C4 C3 123.1(10)
C21 C4 C3 109.7(9)
C4 C5 C6 123.1(11)
C4 C5 C5A 122.3(11)
C6 C5 C5A 114.2(10)
C5B C5A C5F 113.4(11)
C5B C5A C5 122.6(10)
C5F C5A C5 124.0(10)
C5C C5B C5A 124.5(11)
C5C C5B H5B 117.8
C5A C5B H5B 117.8
C5B C5C C5D 119.8(10)
C5B C5C H5C 120.1
C5D C5C H5C 120.1
C5E C5D C5C 118.9(11)
C5E C5D H5D 120.5
C5C C5D H5D 120.5
C5D C5E C5F 121.2(11)
C5D C5E H5E 119.4
C5F C5E H5E 119.4
C5E C5F C5A 122.0(11)
C5E C5F H5F 119.0
C5A C5F H5F 119.0
N22 C6 C5 124.6(10)
N22 C6 C7 106.3(10)
C5 C6 C7 128.6(11)
C8 C7 C6 109.0(10)
C8 C7 H7 125.5
C6 C7 H7 125.5
C7 C8 C9 109.3(10)
C7 C8 H8 125.4
C9 C8 H8 125.4
C10 C9 N22 127.8(10)
C10 C9 C8 127.5(10)
N22 C9 C8 104.4(10)
C9 C10 C11 126.5(9)
C9 C10 C10A 115.7(9)
C11 C10 C10A 117.6(10)
C10F C10A C10 124.9(11)
C10F C10A C10B 119.9(10)
C10 C10A C10B 115.1(11)
C10C C10B C10A 114.6(13)
C10C C10B H10B 122.7
C10A C10B H10B 122.7
C10B C10C C10D 125.1(13)
C10B C10C H10C 117.5
C10D C10C H10C 117.5
C10C C10D C10E 120.5(11)
C10C C10D H10D 119.7
C10E C10D H10D 119.7
C10F C10E C10D 116.0(12)
C10F C10E H10E 122.0
C10D C10E H10E 122.0
C10A C10F C10E 123.8(12)
C10A C10F H10F 118.1
C10E C10F H10F 118.1
C10 C11 N23 122.0(10)
C10 C11 C12 125.1(9)
N23 C11 C12 112.9(9)
C13 C12 C11 106.9(10)
C13 C12 H12 126.6
C11 C12 H12 126.6
C12 C13 C14 106.1(10)
C12 C13 H13 127.0
C14 C13 H13 127.0
N23 C14 C15 126.5(10)
N23 C14 C13 112.6(9)
C15 C14 C13 120.9(10)
C15A C15 C16 118.0(9)
C15A C15 C14 121.7(10)
C16 C15 C14 120.2(10)
C15F C15A C15 125.2(13)
C15F C15A C15B 114.9(11)
C15 C15A C15B 119.6(12)
C15C C15B C15A 120.0(13)
C15C C15B H15B 120.0
C15A C15B H15B 120.0
C15B C15C C15D 122.3(14)
C15B C15C H15C 118.8
C15D C15C H15C 118.8
C15E C15D C15C 116.9(12)
C15E C15D H15D 121.6
C15C C15D H15D 121.6
C15F C15E C15D 120.3(13)
C15F C15E H15E 119.9
C15D C15E H15E 119.9
C15E C15F C15A 125.6(14)
C15E C15F H15F 117.2
C15A C15F H15F 117.2
N24 C16 C17 105.5(9)
N24 C16 C15 130.3(8)
C17 C16 C15 124.2(9)
C18 C17 C16 108.6(10)
C18 C17 H17 125.7
C16 C17 H17 125.7
C17 C18 C19 110.7(9)
C17 C18 H18 124.6
C19 C18 H18 124.6
C20 C19 N24 130.0(9)
C20 C19 C18 127.7(10)
N24 C19 C18 101.9(9)
C19 C20 C1 124.9(10)
C19 C20 C20A 116.7(9)
C1 C20 C20A 118.2(11)
C20F C20A C20B 120.6(10)
C20F C20A C20 120.0(11)
C20B C20A C20 119.4(11)
C20C C20B C20A 118.9(11)
C20C C20B H20B 120.6
C20A C20B H20B 120.6
C20D C20C C20B 120.8(11)
C20D C20C H20C 119.6
C20B C20C H20C 119.6
C20C C20D C20E 119.3(10)
C20C C20D H20D 120.4
C20E C20D H20D 120.4
C20D C20E C20F 122.0(12)
C20D C20E H20E 119.0
C20F C20E H20E 119.0
C20A C20F C20E 118.5(12)
C20A C20F H20F 120.8
C20E C20F H20F 120.8
C4 C21 C1 105.6(10)
C4 C21 Ru1 128.1(9)
C1 C21 Ru1 126.3(7)
O22 C22 Ru1 171.4(12)
C23 N25 Ru1 165.9(13)
N25 C23 C24 177.5(13)
C23 C24 H24A 109.5
C23 C24 H24B 109.5
H24A C24 H24B 109.5
C23 C24 H24C 109.5
H24A C24 H24C 109.5
H24B C24 H24C 109.5

loop_
_geom_bond_atom_site_label_1
_geom_bond_atom_site_label_2
_geom_bond_distance
Ru1 C22 1.804(10)
Ru1 C21 1.973(12)
Ru1 N23 2.029(10)
Ru1 N22 2.102(8)
Ru1 N24 2.132(8)
Ru1 N25 2.156(10)
N22 C6 1.379(15)
N22 C9 1.406(14)
N23 C14 1.370(14)
N23 C11 1.421(12)
N24 C16 1.341(13)
N24 C19 1.383(12)
C1 C2 1.432(16)
C1 C20 1.435(12)
C1 C21 1.506(14)
C2 C2A 1.395(15)
C2 C3 1.475(12)
C2A C2B 1.375(16)
C2A H2A 0.9500
C2B C2C 1.407(15)
C2B H2B 0.9500
C2C C3B 1.435(14)
C2C H2C 0.9500
C3 C3A 1.384(16)
C3 C4 1.454(16)
C3A C3B 1.391(17)
C3A H3A 0.9500
C3B H3B 0.9500
C4 C5 1.379(13)
C4 C21 1.404(14)
C5 C6 1.427(15)
C5 C5A 1.494(15)
C5A C5B 1.365(14)
C5A C5F 1.446(14)
C5B C5C 1.337(14)
C5B H5B 0.9500
C5C C5D 1.400(14)
C5C H5C 0.9500
C5D C5E 1.330(14)
C5D H5D 0.9500
C5E C5F 1.350(14)
C5E H5E 0.9500
C5F H5F 0.9500
C6 C7 1.469(13)
C7 C8 1.321(15)
C7 H7 0.9500
C8 C9 1.488(13)
C8 H8 0.9500
C9 C10 1.395(15)
C10 C11 1.397(13)
C10 C10A 1.507(13)
C10A C10F 1.327(16)
C10A C10B 1.515(15)
C10B C10C 1.348(13)
C10B H10B 0.9500
C10C C10D 1.370(16)
C10C H10C 0.9500
C10D C10E 1.425(15)
C10D H10D 0.9500
C10E C10F 1.410(13)
C10E H10E 0.9500
C10F H10F 0.9500
C11 C12 1.438(15)
C12 C13 1.333(13)
C12 H12 0.9500
C13 C14 1.487(14)
C13 H13 0.9500
C14 C15 1.457(13)
C15 C15A 1.410(14)
C15 C16 1.444(14)
C15A C15F 1.367(15)
C15A C15B 1.417(16)
C15B C15C 1.381(14)
C15B H15B 0.9500
C15C C15D 1.395(16)
C15C H15C 0.9500
C15D C15E 1.370(17)
C15D H15D 0.9500
C15E C15F 1.348(14)
C15E H15E 0.9500
C15F H15F 0.9500
C16 C17 1.431(11)
C17 C18 1.300(15)
C17 H17 0.9500
C18 C19 1.457(12)
C18 H18 0.9500
C19 C20 1.336(15)
C20 C20A 1.506(14)
C20A C20F 1.377(16)
C20A C20B 1.431(14)
C20B C20C 1.399(13)
C20B H20B 0.9500
C20C C20D 1.378(15)
C20C H20C 0.9500
C20D C20E 1.391(15)
C20D H20D 0.9500
C20E C20F 1.405(15)
C20E H20E 0.9500
C20F H20F 0.9500
O22 C22 1.133(11)
N25 C23 1.126(13)
C23 C24 1.512(15)
C24 H24A 0.9800
C24 H24B 0.9800
C24 H24C 0.9800

loop_
_geom_hbond_atom_site_label_D
_geom_hbond_atom_site_label_H
_geom_hbond_atom_site_label_A
_geom_hbond_distance_DH
_geom_hbond_distance_HA
_geom_hbond_distance_DA
_geom_hbond_angle_DHA
_geom_hbond_site_symmetry_A
C24 H24A O22 0.98 2.44 3.067(13) 121.6 1_655

loop_
_geom_torsion_atom_site_label_1
_geom_torsion_atom_site_label_2
_geom_torsion_atom_site_label_3
_geom_torsion_atom_site_label_4
_geom_torsion
C20 C1 C2 C2A 11(2)
C21 C1 C2 C2A -162.7(11)
C20 C1 C2 C3 -175.0(12)
C21 C1 C2 C3 11.0(14)
C1 C2 C2A C2B 169.0(14)
C3 C2 C2A C2B -4(2)
C2 C2A C2B C2C 4(2)
C2A C2B C2C C3B -5(2)
C2A C2 C3 C3A 2(2)
C1 C2 C3 C3A -171.8(13)
C2A C2 C3 C4 171.3(12)
C1 C2 C3 C4 -2.6(15)
C4 C3 C3A C3B -165.9(13)
C2 C3 C3A C3B 1(2)
C3 C3A C3B C2C -5(3)
C2B C2C C3B C3A 6(2)
C3A C3 C4 C5 -13(2)
C2 C3 C4 C5 178.3(11)
C3A C3 C4 C21 161.7(13)
C2 C3 C4 C21 -7.5(15)
C21 C4 C5 C6 -9(2)
C3 C4 C5 C6 163.8(12)
C21 C4 C5 C5A 163.0(12)
C3 C4 C5 C5A -24(2)
C4 C5 C5A C5B -59.9(19)
C6 C5 C5A C5B 113.2(13)
C4 C5 C5A C5F 120.6(13)
C6 C5 C5A C5F -66.3(17)
C5F C5A C5B C5C -1(2)
C5 C5A C5B C5C 179.6(13)
C5A C5B C5C C5D 0(2)
C5B C5C C5D C5E -1(2)
C5C C5D C5E C5F 3(2)
C5D C5E C5F C5A -4(2)
C5B C5A C5F C5E 2.7(19)
C5 C5A C5F C5E -177.8(12)
C9 N22 C6 C5 -175.1(11)
C9 N22 C6 C7 -2.5(14)
C4 C5 C6 N22 -7(2)
C5A C5 C6 N22 179.9(11)
C4 C5 C6 C7 -178.0(12)
C5A C5 C6 C7 9.0(19)
N22 C6 C7 C8 -0.4(15)
C5 C6 C7 C8 171.8(13)
C6 C7 C8 C9 2.9(15)
C6 N22 C9 C10 177.9(12)
C6 N22 C9 C8 4.1(13)
C7 C8 C9 C10 -178.1(13)
C7 C8 C9 N22 -4.4(14)
N22 C9 C10 C11 18(2)
C8 C9 C10 C11 -169.3(13)
N22 C9 C10 C10A -166.0(11)
C8 C9 C10 C10A 6(2)
C9 C10 C10A C10F -84.6(16)
C11 C10 C10A C10F 91.5(16)
C9 C10 C10A C10B 96.7(13)
C11 C10 C10A C10B -87.2(14)
C10F C10A C10B C10C 2.4(18)
C10 C10A C10B C10C -178.8(11)
C10A C10B C10C C10D -3(2)
C10B C10C C10D C10E 3(2)
C10C C10D C10E C10F -2(2)
C10 C10A C10F C10E 179.3(12)
C10B C10A C10F C10E -2(2)
C10D C10E C10F C10A 2(2)
C9 C10 C11 N23 -5(2)
C10A C10 C11 N23 179.3(11)
C9 C10 C11 C12 178.3(13)
C10A C10 C11 C12 3(2)
C14 N23 C11 C10 -179.1(13)
C14 N23 C11 C12 -2.1(14)
C10 C11 C12 C13 177.3(13)
N23 C11 C12 C13 0.4(17)
C11 C12 C13 C14 1.4(16)
C11 N23 C14 C15 -178.9(13)
C11 N23 C14 C13 2.9(14)
C12 C13 C14 N23 -2.9(16)
C12 C13 C14 C15 178.8(12)
N23 C14 C15 C15A 179.0(13)
C13 C14 C15 C15A -3(2)
N23 C14 C15 C16 -4(2)
C13 C14 C15 C16 174.1(11)
C16 C15 C15A C15F -60.2(15)
C14 C15 C15A C15F 116.9(14)
C16 C15 C15A C15B 127.1(11)
C14 C15 C15A C15B -55.8(15)
C15F C15A C15B C15C -0.4(12)
C15 C15A C15B C15C 173.0(9)
C15A C15B C15C C15D -0.3(14)
C15B C15C C15D C15E 2.5(14)
C15C C15D C15E C15F -4.0(15)
C15D C15E C15F C15A 3.6(16)
C15 C15A C15F C15E -174.2(9)
C15B C15A C15F C15E -1.3(14)
C19 N24 C16 C17 -0.9(15)
Ru1 N24 C16 C17 -170.0(7)
C19 N24 C16 C15 -179.0(12)
C15A C15 C16 N24 171.1(13)
C14 C15 C16 N24 -6(2)
C15A C15 C16 C17 -6.6(19)
C14 C15 C16 C17 176.2(12)
N24 C16 C17 C18 2.1(15)
C15 C16 C17 C18 -179.6(12)
C16 C17 C18 C19 -2.5(16)
C16 N24 C19 C20 171.8(14)
C16 N24 C19 C18 -0.5(14)
C17 C18 C19 C20 -170.7(13)
C17 C18 C19 N24 1.9(15)
N24 C19 C20 C1 9(2)
C18 C19 C20 C1 179.2(12)
N24 C19 C20 C20A -176.3(12)
C18 C19 C20 C20A -6(2)
C2 C1 C20 C19 -165.9(14)
C21 C1 C20 C19 7(2)
C2 C1 C20 C20A 19(2)
C21 C1 C20 C20A -167.7(11)
C19 C20 C20A C20F 75.1(17)
C1 C20 C20A C20F -109.5(14)
C19 C20 C20A C20B -107.6(14)
C1 C20 C20A C20B 67.7(17)
C20F C20A C20B C20C 1.0(18)
C20 C20A C20B C20C -176.3(11)
C20A C20B C20C C20D -1.6(18)
C20B C20C C20D C20E 2.0(19)
C20C C20D C20E C20F -2(2)
C20B C20A C20F C20E -0.7(19)
C20 C20A C20F C20E 176.5(11)
C20D C20E C20F C20A 1(2)
C5 C4 C21 C1 -172.1(12)
C3 C4 C21 C1 13.9(14)
C5 C4 C21 Ru1 8(2)
C3 C4 C21 Ru1 -166.2(9)
C2 C1 C21 C4 -15.7(14)
C20 C1 C21 C4 170.1(12)
C2 C1 C21 Ru1 164.4(9)
C20 C1 C21 Ru1 -9.8(17)
